data_7245035
loop_
_publ_author_name
'Ota, Koichiro'
'Watanabe, Taiki'
'Igarashi, Shuntaro'
'Okazaki, Shinnosuke'
'Kamaike, Kazuo'
'Miyaoka, Hiroaki'

_publ_section_title
;
 Total syntheses of ent-hypocoprin A and ent-hypocoprin B
;
_journal_issue 26
_journal_name_full 'RSC Advances'
_journal_page_first 16576
_journal_page_last 16580
_journal_paper_doi 10.1039/D2RA02891C
_journal_volume 12
_journal_year 2022
_chemical_absolute_configuration rmad
_chemical_formula_moiety 'C15 H26 O2'
_chemical_formula_sum 'C15 H26 O2'
_chemical_formula_weight 238.36
_space_group_crystal_system hexagonal
_space_group_IT_number 172
_space_group_name_Hall 'P 64'
_space_group_name_H-M_alt 'P 64'
_atom_sites_solution_hydrogens geom
_atom_sites_solution_primary iterative
_audit_creation_date 2022-02-04
_audit_creation_method
;
Olex2 1.3
(compiled 2020.11.12 svn.r5f609507 for OlexSys, GUI svn.r6408)
;
_audit_update_record
;
2022-02-04 deposited with the CCDC.	2022-05-27 downloaded from the CCDC.
;
_cell_angle_alpha 90
_cell_angle_beta 90
_cell_angle_gamma 120
_cell_formula_units_Z 12
_cell_length_a 30.947(2)
_cell_length_b 30.947(2)
_cell_length_c 6.2208(7)
_cell_measurement_reflns_used 9973
_cell_measurement_temperature 90
_cell_measurement_theta_max 22.00
_cell_measurement_theta_min 2.63
_cell_volume 5159.6(7)
_computing_cell_refinement 'SAINT V8.40B (?, 2016)'
_computing_data_collection 'APEX2 ver.2014/11(Bruker AXS Inc., 2014)'
_computing_data_reduction 'SAINT V8.40B (?, 2016)'
_computing_molecular_graphics 'Olex2 1.3 (Dolomanov et al., 2009)'
_computing_publication_material 'Olex2 1.3 (Dolomanov et al., 2009)'
_computing_structure_refinement 'XL  (Sheldrick, 2008)'
_computing_structure_solution 'olex2.solve 1.3 (Bourhis et al., 2015)'
_diffrn_ambient_temperature 90
_diffrn_detector 'CCD area detector'
_diffrn_detector_area_resol_mean 8.333
_diffrn_detector_type 'Bruker SMART APEX II ULTRA'
_diffrn_measured_fraction_theta_full 1.000
_diffrn_measured_fraction_theta_max 1.000
_diffrn_measurement_device 'Bruker SMART APEX II ULTRA'
_diffrn_measurement_device_type 'Bruker SMART APEX II ULTRA'
_diffrn_measurement_method '\f and \w scans'
_diffrn_radiation_collimation '0.5 mm  '
_diffrn_radiation_monochromator 'Bruker Helios multilayered confocal mirror'
_diffrn_radiation_probe x-ray
_diffrn_radiation_type MoK\a
_diffrn_radiation_wavelength 0.71073
_diffrn_radiation_xray_symbol K-L~3~
_diffrn_reflns_av_R_equivalents 0.0541
_diffrn_reflns_av_unetI/netI 0.0186
_diffrn_reflns_Laue_measured_fraction_full 1.000
_diffrn_reflns_Laue_measured_fraction_max 1.000
_diffrn_reflns_limit_h_max 34
_diffrn_reflns_limit_h_min -34
_diffrn_reflns_limit_k_max 34
_diffrn_reflns_limit_k_min -34
_diffrn_reflns_limit_l_max 6
_diffrn_reflns_limit_l_min -6
_diffrn_reflns_number 93471
_diffrn_reflns_point_group_measured_fraction_full 0.999
_diffrn_reflns_point_group_measured_fraction_max 0.999
_diffrn_reflns_theta_full 23.263
_diffrn_reflns_theta_max 23.263
_diffrn_reflns_theta_min 1.316
_diffrn_source 'rotating-anode X-ray tube'
_diffrn_source_current 24.0
_diffrn_source_power 1.2
_diffrn_source_target Mo
_diffrn_source_type 'Bruker TXS fine-focus Turbo X-ray Source'
_diffrn_source_voltage 50.0
_diffrn_standards_number 0
_exptl_absorpt_coefficient_mu 0.059
_exptl_absorpt_correction_T_max 1.0000
_exptl_absorpt_correction_T_min 0.9104
_exptl_absorpt_correction_type numerical
_exptl_absorpt_process_details
;
SADABS-2016/2 (Bruker,2016/2) was used for absorption correction.
wR2(int) was 0.1372 before and 0.0592 after correction.
The Ratio of minimum to maximum transmission is 0.9104.
The \l/2 correction factor is Not present.
;
_exptl_crystal_colour colourless
_exptl_crystal_colour_primary colourless
_exptl_crystal_density_diffrn 0.921
_exptl_crystal_description needle
_exptl_crystal_F_000 1584
_exptl_crystal_recrystallization_method
'The single crystals were dissolved in dichloromethane, 1 drops of toluene were added, and then hexane was added dropwise.'
_exptl_crystal_size_max 0.29
_exptl_crystal_size_mid 0.071
_exptl_crystal_size_min 0.061
_refine_diff_density_max 0.679
_refine_diff_density_min -0.467
_refine_diff_density_rms 0.107
_refine_ls_abs_structure_details
;
 Flack x determined using 2020 quotients [(I+)-(I-)]/[(I+)+(I-)]
 (Parsons, Flack and Wagner, Acta Cryst. B69 (2013) 249-259).
;
_refine_ls_abs_structure_Flack -0.1(3)
_refine_ls_extinction_method none
_refine_ls_goodness_of_fit_ref 1.063
_refine_ls_hydrogen_treatment constr
_refine_ls_matrix_type full
_refine_ls_number_parameters 319
_refine_ls_number_reflns 4918
_refine_ls_number_restraints 421
_refine_ls_restrained_S_all 1.039
_refine_ls_R_factor_all 0.1090
_refine_ls_R_factor_gt 0.1075
_refine_ls_shift/su_max 0.000
_refine_ls_shift/su_mean 0.000
_refine_ls_structure_factor_coef Fsqd
_refine_ls_weighting_details 'w=1/[\s^2^(Fo^2^)+(0.1811P)^2^+14.3687P] where P=(Fo^2^+2Fc^2^)/3'
_refine_ls_weighting_scheme calc
_refine_ls_wR_factor_gt 0.2873
_refine_ls_wR_factor_ref 0.2889
_reflns_Friedel_coverage 0.802
_reflns_Friedel_fraction_full 0.998
_reflns_Friedel_fraction_max 0.998
_reflns_number_gt 4794
_reflns_number_total 4918
_reflns_threshold_expression 'I > 2\s(I)'
_cod_data_source_file d2ra02891c2.cif
_cod_data_source_block ha-16-1_a
_cod_original_cell_volume 5159.6(10)
_cod_database_code 7245035
_shelx_shelxl_version_number 2018/3
_shelx_space_group_comment
;
The symmetry employed for this shelxl refinement is uniquely defined
by the following loop, which should always be used as a source of
symmetry information in preference to the above space-group names.
They are only intended as comments.
;
_shelx_estimated_absorpt_t_max 0.996
_shelx_estimated_absorpt_t_min 0.983
_olex2_refinement_description
;
1. Fixed Uiso
 At 1.2 times of:
  All C(H) groups, All C(H,H) groups
 At 1.5 times of:
  All C(H,H,H) groups, All O(H) groups
2. Uiso/Uaniso restraints and constraints
C1 \\sim C2 \\sim C3 \\sim C4 \\sim C5 \\sim C6 \\sim C7 \\sim C8 \\sim C9
\\sim C10 \\sim C11 \\sim C12 \\sim C13 \\sim C14 \\sim C15 \\sim O1 \\sim O2
\\sim C1A \\sim C2A \\sim C3A \\sim C4A \\sim C5A \\sim C6A \\sim C7A \\sim C8A
\\sim C9A \\sim C10A \\sim C11A \\sim C12A \\sim C13A \\sim C14A \\sim C15A
\\sim O1A \\sim O2A: within 2A with sigma of 0.005 and sigma for terminal atoms
of 0.002 within 2A
Uanis(C1A) \\sim Ueq, Uanis(O1A) \\sim Ueq, Uanis(C2A) \\sim Ueq, Uanis(C11A)
\\sim Ueq, Uanis(C13A) \\sim Ueq, Uanis(C3A) \\sim Ueq, Uanis(C10A) \\sim Ueq,
Uanis(C4A) \\sim Ueq, Uanis(C15A) \\sim Ueq, Uanis(C9A) \\sim Ueq, Uanis(C14A)
\\sim Ueq, Uanis(C5A) \\sim Ueq, Uanis(C7A) \\sim Ueq, Uanis(C8A) \\sim Ueq,
Uanis(C6A) \\sim Ueq, Uanis(O2A) \\sim Ueq, Uanis(C12A) \\sim Ueq, Uanis(C13)
\\sim Ueq, Uanis(O1) \\sim Ueq, Uanis(C1) \\sim Ueq, Uanis(C2) \\sim Ueq,
Uanis(C11) \\sim Ueq, Uanis(C3) \\sim Ueq, Uanis(C10) \\sim Ueq, Uanis(C4)
\\sim Ueq, Uanis(C9) \\sim Ueq, Uanis(C15) \\sim Ueq, Uanis(C14) \\sim Ueq,
Uanis(C5) \\sim Ueq, Uanis(C7) \\sim Ueq, Uanis(C8) \\sim Ueq, Uanis(C6) \\sim
Ueq, Uanis(O2) \\sim Ueq, Uanis(C12) \\sim Ueq: with sigma of 0.009 and sigma
for terminal atoms of 0.01
3.a Ternary CH refined with riding coordinates:
 C1(H1), C7(H7), C9(H9), C1A(H1AA), C7A(H7A), C9A(H9A)
3.b Secondary CH2 refined with riding coordinates:
 C4(H4A,H4B), C5(H5A,H5B), C8(H8A,H8B), C11(H11A,H11B), C4A(H4AA,H4AB),
 C5A(H5AA,H5AB), C8A(H8AA,H8AB), C11A(H11C,H11D)
3.c Aromatic/amide H refined with riding coordinates:
 C3(H3), C3A(H3A)
3.d Idealised Me refined as rotating group:
 C12(H12A,H12B,H12C), C13(H13A,H13B,H13C), C14(H14A,H14B,H14C), C15(H15A,H15B,
 H15C), C12A(H12D,H12E,H12F), C13A(H13D,H13E,H13F), C14A(H14D,H14E,H14F),
 C15A(H15D,H15E,H15F)
3.e Idealised tetrahedral OH refined as rotating group:
 O1(H1A), O2(H2), O1A(H1AB), O2A(H2A)
;
_smtbx_masks_void_probe_radius 1.2
_smtbx_masks_void_truncation_radius 1.2
_olex2_exptl_crystal_mounting_method 'The crystal was mounted on a MiTeGEN MicroMounts in  perfluoropolyether oil'
_olex2_submission_special_instructions 'No special instructions were received'

loop_
_space_group_symop_operation_xyz
'x, y, z'
'-y, x-y, z+1/3'
'-x+y, -x, z+2/3'
'-x, -y, z'
'y, -x+y, z+1/3'
'x-y, x, z+2/3'

loop_
_atom_site_label
_atom_site_type_symbol
_atom_site_fract_x
_atom_site_fract_y
_atom_site_fract_z
_atom_site_U_iso_or_equiv
_atom_site_adp_type
_atom_site_occupancy
_atom_site_site_symmetry_order
_atom_site_calc_flag
_atom_site_refinement_flags_posn
_atom_site_refinement_flags_adp
_atom_site_refinement_flags_occupancy
_atom_site_disorder_assembly
_atom_site_disorder_group
C1 C 0.7675(3) 0.5834(3) 0.5308(13) 0.0254(13) Uani 1 1 d . U . . .
H1 H 0.760292 0.573894 0.685748 0.030 Uiso 1 1 calc R U . . .
C2 C 0.7890(3) 0.5535(3) 0.4271(12) 0.0240(13) Uani 1 1 d . U . . .
C3 C 0.7848(3) 0.5135(3) 0.5288(13) 0.0236(15) Uani 1 1 d . U . . .
H3 H 0.771543 0.507866 0.670329 0.028 Uiso 1 1 calc R U . . .
C4 C 0.7985(3) 0.4768(3) 0.4465(15) 0.0295(16) Uani 1 1 d . U . . .
H4A H 0.821704 0.474354 0.548791 0.035 Uiso 1 1 calc R U . . .
H4B H 0.815971 0.488596 0.307096 0.035 Uiso 1 1 calc R U . . .
C5 C 0.7512(3) 0.4237(3) 0.4157(14) 0.0267(15) Uani 1 1 d . U . . .
H5A H 0.762478 0.400919 0.360821 0.032 Uiso 1 1 calc R U . . .
H5B H 0.736106 0.411147 0.558851 0.032 Uiso 1 1 calc R U . . .
C6 C 0.7100(3) 0.4200(3) 0.2642(12) 0.0241(12) Uani 1 1 d . U . . .
C7 C 0.6792(3) 0.4396(3) 0.3659(13) 0.0261(15) Uani 1 1 d . U . . .
H7 H 0.675969 0.434952 0.525367 0.031 Uiso 1 1 calc R U . . .
C8 C 0.6334(3) 0.4325(3) 0.2607(14) 0.0280(15) Uani 1 1 d . U . . .
H8A H 0.603619 0.422119 0.351916 0.034 Uiso 1 1 calc R U . . .
H8B H 0.626217 0.418420 0.113600 0.034 Uiso 1 1 calc R U . . .
C9 C 0.6760(3) 0.4842(3) 0.2882(13) 0.0239(14) Uani 1 1 d . U . . .
H9 H 0.694954 0.498995 0.152380 0.029 Uiso 1 1 calc R U . . .
C10 C 0.6703(3) 0.5222(3) 0.4302(14) 0.0296(13) Uani 1 1 d . U . . .
C11 C 0.7197(3) 0.5742(3) 0.4200(14) 0.0285(15) Uani 1 1 d . U . . .
H11A H 0.727793 0.582217 0.265970 0.034 Uiso 1 1 calc R U . . .
H11B H 0.711660 0.599216 0.477649 0.034 Uiso 1 1 calc R U . . .
C12 C 0.7306(3) 0.4418(3) 0.0439(12) 0.0238(14) Uani 1 1 d . U . . .
H12A H 0.749938 0.478253 0.053704 0.036 Uiso 1 1 calc R U . . .
H12B H 0.702969 0.431924 -0.057278 0.036 Uiso 1 1 calc R U . . .
H12C H 0.752250 0.429186 -0.006769 0.036 Uiso 1 1 calc R U . . .
C13 C 0.8151(3) 0.5733(3) 0.2104(13) 0.0277(15) Uani 1 1 d . U . . .
H13A H 0.791687 0.574726 0.108546 0.042 Uiso 1 1 calc R U . . .
H13B H 0.826358 0.550975 0.154287 0.042 Uiso 1 1 calc R U . . .
H13C H 0.843897 0.606786 0.229823 0.042 Uiso 1 1 calc R U . . .
C14 C 0.6282(3) 0.5281(3) 0.3296(15) 0.0329(15) Uani 1 1 d . U . . .
H14A H 0.638598 0.543356 0.187074 0.049 Uiso 1 1 calc R U . . .
H14B H 0.621072 0.549465 0.421604 0.049 Uiso 1 1 calc R U . . .
H14C H 0.598206 0.495242 0.315951 0.049 Uiso 1 1 calc R U . . .
C15 C 0.6576(3) 0.5057(3) 0.6543(15) 0.0318(15) Uani 1 1 d . U . . .
H15A H 0.624186 0.476113 0.659793 0.048 Uiso 1 1 calc R U . . .
H15B H 0.657963 0.532492 0.739849 0.048 Uiso 1 1 calc R U . . .
H15C H 0.681977 0.497472 0.712551 0.048 Uiso 1 1 calc R U . . .
O1 O 0.8008(2) 0.63576(19) 0.5151(9) 0.0279(11) Uani 1 1 d . U . . .
H1A H 0.825411 0.643940 0.595915 0.042 Uiso 1 1 calc R U . . .
O2 O 0.6779(2) 0.36754(18) 0.2277(9) 0.0266(12) Uani 1 1 d . U . . .
H2 H 0.673516 0.362084 0.094962 0.040 Uiso 1 1 calc R U . . .
C1A C 1.0905(3) 0.8178(4) 0.8684(16) 0.0397(15) Uani 1 1 d . U . . .
H1AA H 1.082278 0.823448 1.017389 0.048 Uiso 1 1 calc R U . . .
C2A C 1.0658(3) 0.7644(4) 0.8236(16) 0.0397(16) Uani 1 1 d . U . . .
C3A C 1.0330(3) 0.7330(3) 0.9748(16) 0.0361(17) Uani 1 1 d . U . . .
H3A H 1.034454 0.748351 1.108994 0.043 Uiso 1 1 calc R U . . .
C4A C 0.9955(3) 0.6789(3) 0.9638(16) 0.0393(18) Uani 1 1 d . U . . .
H4AA H 1.000537 0.661642 1.086880 0.047 Uiso 1 1 calc R U . . .
H4AB H 1.000723 0.664816 0.830075 0.047 Uiso 1 1 calc R U . . .
C5A C 0.9423(3) 0.6692(4) 0.9681(16) 0.0394(18) Uani 1 1 d . U . . .
H5AA H 0.919942 0.632667 0.976421 0.047 Uiso 1 1 calc R U . . .
H5AB H 0.938147 0.683430 1.103928 0.047 Uiso 1 1 calc R U . . .
C6A C 0.9234(3) 0.6882(3) 0.7881(15) 0.0366(14) Uani 1 1 d . U . . .
C7A C 0.9445(3) 0.7436(3) 0.7991(14) 0.0325(16) Uani 1 1 d . U . . .
H7A H 0.944062 0.755768 0.947420 0.039 Uiso 1 1 calc R U . . .
C8A C 0.9287(3) 0.7678(4) 0.6271(15) 0.0365(17) Uani 1 1 d . U . . .
H8AA H 0.917229 0.790934 0.675492 0.044 Uiso 1 1 calc R U . . .
H8AB H 0.910869 0.747481 0.499788 0.044 Uiso 1 1 calc R U . . .
C9A C 0.9846(3) 0.7855(3) 0.6477(14) 0.0354(16) Uani 1 1 d . U . . .
H9A H 0.996997 0.771992 0.532284 0.042 Uiso 1 1 calc R U . . .
C10A C 1.0232(3) 0.8374(4) 0.7195(17) 0.0427(15) Uani 1 1 d . U . . .
C11A C 1.0771(3) 0.8463(4) 0.7072(17) 0.0420(19) Uani 1 1 d . U . . .
H11C H 1.082476 0.837375 0.560716 0.050 Uiso 1 1 calc R U . . .
H11D H 1.100572 0.882368 0.727143 0.050 Uiso 1 1 calc R U . . .
C12A C 0.9311(3) 0.6712(4) 0.5694(15) 0.0385(17) Uani 1 1 d . U . . .
H12D H 0.963514 0.672819 0.566447 0.058 Uiso 1 1 calc R U . . .
H12E H 0.930203 0.693079 0.457553 0.058 Uiso 1 1 calc R U . . .
H12F H 0.904518 0.636844 0.543196 0.058 Uiso 1 1 calc R U . . .
C13A C 1.0779(3) 0.7447(4) 0.6177(16) 0.0406(17) Uani 1 1 d . U . . .
H13D H 1.068977 0.757475 0.491388 0.061 Uiso 1 1 calc R U . . .
H13E H 1.058828 0.708146 0.617081 0.061 Uiso 1 1 calc R U . . .
H13F H 1.113689 0.755982 0.613855 0.061 Uiso 1 1 calc R U . . .
C14A C 1.0224(4) 0.8742(4) 0.5613(17) 0.0464(18) Uani 1 1 d . U . . .
H14D H 1.023853 0.863560 0.414318 0.070 Uiso 1 1 calc R U . . .
H14E H 1.051268 0.907365 0.586978 0.070 Uiso 1 1 calc R U . . .
H14F H 0.991627 0.875447 0.580153 0.070 Uiso 1 1 calc R U . . .
C15A C 1.0122(3) 0.8506(4) 0.9450(16) 0.0409(16) Uani 1 1 d . U . . .
H15D H 0.987805 0.861867 0.932638 0.061 Uiso 1 1 calc R U . . .
H15E H 1.043118 0.877252 1.007909 0.061 Uiso 1 1 calc R U . . .
H15F H 0.998659 0.821018 1.037499 0.061 Uiso 1 1 calc R U . . .
O1A O 1.1444(2) 0.8411(2) 0.8431(10) 0.0365(13) Uani 1 1 d . U . . .
H1AB H 1.156220 0.832617 0.945419 0.055 Uiso 1 1 calc R U . . .
O2A O 0.8695(2) 0.6645(2) 0.8195(10) 0.0359(12) Uani 1 1 d . U . . .
H2A H 0.863560 0.672315 0.940696 0.054 Uiso 1 1 calc R U . . .

loop_
_atom_site_aniso_label
_atom_site_aniso_U_11
_atom_site_aniso_U_22
_atom_site_aniso_U_33
_atom_site_aniso_U_23
_atom_site_aniso_U_13
_atom_site_aniso_U_12
C1 0.033(2) 0.023(2) 0.022(2) 0.001(2) 0.003(2) 0.016(2)
C2 0.027(3) 0.026(3) 0.021(3) 0.004(2) 0.006(2) 0.015(2)
C3 0.028(3) 0.027(3) 0.025(3) -0.001(3) 0.004(3) 0.020(3)
C4 0.034(3) 0.029(3) 0.033(3) 0.000(3) 0.000(3) 0.022(3)
C5 0.033(3) 0.023(3) 0.026(3) 0.001(3) 0.000(3) 0.016(3)
C6 0.035(2) 0.018(2) 0.018(2) 0.0043(18) 0.0082(19) 0.0126(18)
C7 0.035(3) 0.020(3) 0.021(3) 0.003(2) 0.006(3) 0.012(2)
C8 0.032(3) 0.025(3) 0.025(3) 0.000(3) 0.003(3) 0.013(3)
C9 0.030(3) 0.020(3) 0.025(3) 0.001(2) 0.004(3) 0.014(2)
C10 0.031(2) 0.025(2) 0.037(3) -0.001(2) 0.004(2) 0.016(2)
C11 0.035(3) 0.023(3) 0.029(3) -0.004(3) 0.001(3) 0.016(3)
C12 0.035(3) 0.019(2) 0.019(3) 0.004(2) 0.010(2) 0.015(2)
C13 0.029(3) 0.028(3) 0.022(3) 0.006(2) 0.007(3) 0.011(2)
C14 0.032(3) 0.028(3) 0.040(3) -0.003(3) 0.003(3) 0.016(2)
C15 0.031(3) 0.026(3) 0.039(3) -0.001(3) 0.006(3) 0.015(2)
O1 0.036(2) 0.024(2) 0.021(2) -0.0015(19) 0.002(2) 0.0134(19)
O2 0.037(2) 0.018(2) 0.018(2) 0.0006(17) 0.008(2) 0.0091(18)
C1A 0.030(3) 0.047(3) 0.040(3) 0.008(3) 0.007(2) 0.018(2)
C2A 0.031(3) 0.052(3) 0.039(3) 0.003(3) 0.006(3) 0.023(2)
C3A 0.036(3) 0.039(3) 0.037(4) 0.005(3) 0.008(3) 0.021(3)
C4A 0.038(3) 0.044(4) 0.039(4) 0.003(3) 0.009(3) 0.022(3)
C5A 0.036(3) 0.042(3) 0.041(4) 0.004(3) 0.003(3) 0.020(3)
C6A 0.031(2) 0.040(2) 0.036(2) -0.002(2) -0.002(2) 0.016(2)
C7A 0.026(3) 0.041(3) 0.029(3) -0.001(3) -0.005(3) 0.016(2)
C8A 0.027(3) 0.050(4) 0.032(3) -0.002(3) -0.004(3) 0.019(3)
C9A 0.029(3) 0.048(3) 0.034(3) 0.001(3) -0.001(3) 0.023(3)
C10A 0.035(3) 0.047(3) 0.045(3) 0.001(2) 0.000(2) 0.020(2)
C11A 0.038(3) 0.043(4) 0.044(4) -0.001(3) 0.001(3) 0.019(3)
C12A 0.032(3) 0.043(3) 0.036(3) -0.002(3) 0.001(3) 0.015(2)
C13A 0.031(3) 0.054(3) 0.040(3) 0.003(3) 0.004(3) 0.023(3)
C14A 0.038(3) 0.048(3) 0.047(3) 0.001(3) -0.001(3) 0.017(3)
C15A 0.034(3) 0.047(3) 0.046(3) 0.000(3) 0.000(3) 0.023(3)
O1A 0.026(2) 0.046(3) 0.038(3) 0.011(2) 0.007(2) 0.018(2)
O2A 0.031(2) 0.037(2) 0.036(3) -0.001(2) -0.003(2) 0.014(2)

loop_
_atom_type_symbol
_atom_type_description
_atom_type_scat_dispersion_real
_atom_type_scat_dispersion_imag
_atom_type_scat_source
C C 0.0033 0.0016 'International Tables Vol C Tables 4.2.6.8 and 6.1.1.4'
H H 0.0000 0.0000 'International Tables Vol C Tables 4.2.6.8 and 6.1.1.4'
O O 0.0106 0.0060 'International Tables Vol C Tables 4.2.6.8 and 6.1.1.4'

loop_
_exptl_crystal_face_index_h
_exptl_crystal_face_index_k
_exptl_crystal_face_index_l
_exptl_crystal_face_perp_dist
0.00 -1.00 -1.00 0.1310
0.00 0.00 1.00 0.1450
0.00 0.00 -1.00 0.1340
0.00 -1.00 0.00 0.0350
0.00 1.00 0.00 0.0210
1.00 -1.00 0.00 0.0300
-1.00 1.00 0.00 0.0200
1.00 0.00 0.00 0.0340
-1.00 0.00 0.00 0.0260

loop_
_geom_angle_atom_site_label_1
_geom_angle_atom_site_label_2
_geom_angle_atom_site_label_3
_geom_angle
_geom_angle_site_symmetry_1
_geom_angle_site_symmetry_3
_geom_angle_publ_flag
C2 C1 H1 109.2 . . ?
C11 C1 H1 109.2 . . ?
C11 C1 C2 111.9(6) . . ?
O1 C1 H1 109.2 . . ?
O1 C1 C2 112.0(6) . . ?
O1 C1 C11 105.3(6) . . ?
C1 C2 C13 115.5(6) . . ?
C3 C2 C1 119.4(7) . . ?
C3 C2 C13 125.0(7) . . ?
C2 C3 H3 116.2 . . ?
C2 C3 C4 127.7(8) . . ?
C4 C3 H3 116.2 . . ?
C3 C4 H4A 109.3 . . ?
C3 C4 H4B 109.3 . . ?
C3 C4 C5 111.6(6) . . ?
H4A C4 H4B 108.0 . . ?
C5 C4 H4A 109.3 . . ?
C5 C4 H4B 109.3 . . ?
C4 C5 H5A 108.1 . . ?
C4 C5 H5B 108.1 . . ?
H5A C5 H5B 107.3 . . ?
C6 C5 C4 117.0(6) . . ?
C6 C5 H5A 108.1 . . ?
C6 C5 H5B 108.1 . . ?
C7 C6 C5 112.4(6) . . ?
C7 C6 C12 114.4(6) . . ?
C12 C6 C5 111.7(6) . . ?
O2 C6 C5 105.0(6) . . ?
O2 C6 C7 107.6(6) . . ?
O2 C6 C12 105.0(6) . . ?
C6 C7 H7 113.5 . . ?
C6 C7 C9 125.3(7) . . ?
C8 C7 C6 120.7(7) . . ?
C8 C7 H7 113.5 . . ?
C8 C7 C9 59.7(5) . . ?
C9 C7 H7 113.5 . . ?
C7 C8 H8A 117.6 . . ?
C7 C8 H8B 117.6 . . ?
C7 C8 C9 61.4(5) . . ?
H8A C8 H8B 114.7 . . ?
C9 C8 H8A 117.6 . . ?
C9 C8 H8B 117.6 . . ?
C7 C9 H9 113.4 . . ?
C7 C9 C10 126.5(7) . . ?
C8 C9 C7 58.8(5) . . ?
C8 C9 H9 113.4 . . ?
C8 C9 C10 120.4(7) . . ?
C10 C9 H9 113.4 . . ?
C9 C10 C11 109.5(6) . . ?
C14 C10 C9 106.4(7) . . ?
C14 C10 C11 108.1(6) . . ?
C15 C10 C9 112.9(7) . . ?
C15 C10 C11 110.5(7) . . ?
C15 C10 C14 109.3(7) . . ?
C1 C11 C10 121.9(7) . . ?
C1 C11 H11A 106.9 . . ?
C1 C11 H11B 106.9 . . ?
C10 C11 H11A 106.9 . . ?
C10 C11 H11B 106.9 . . ?
H11A C11 H11B 106.7 . . ?
C6 C12 H12A 109.5 . . ?
C6 C12 H12B 109.5 . . ?
C6 C12 H12C 109.5 . . ?
H12A C12 H12B 109.5 . . ?
H12A C12 H12C 109.5 . . ?
H12B C12 H12C 109.5 . . ?
C2 C13 H13A 109.5 . . ?
C2 C13 H13B 109.5 . . ?
C2 C13 H13C 109.5 . . ?
H13A C13 H13B 109.5 . . ?
H13A C13 H13C 109.5 . . ?
H13B C13 H13C 109.5 . . ?
C10 C14 H14A 109.5 . . ?
C10 C14 H14B 109.5 . . ?
C10 C14 H14C 109.5 . . ?
H14A C14 H14B 109.5 . . ?
H14A C14 H14C 109.5 . . ?
H14B C14 H14C 109.5 . . ?
C10 C15 H15A 109.5 . . ?
C10 C15 H15B 109.5 . . ?
C10 C15 H15C 109.5 . . ?
H15A C15 H15B 109.5 . . ?
H15A C15 H15C 109.5 . . ?
H15B C15 H15C 109.5 . . ?
C1 O1 H1A 109.5 . . ?
C6 O2 H2 109.5 . . ?
C2A C1A H1AA 109.9 . . ?
C2A C1A C11A 113.0(8) . . ?
C11A C1A H1AA 109.9 . . ?
O1A C1A H1AA 109.9 . . ?
O1A C1A C2A 111.3(8) . . ?
O1A C1A C11A 102.5(7) . . ?
C1A C2A C13A 120.8(8) . . ?
C3A C2A C1A 117.0(9) . . ?
C3A C2A C13A 122.1(9) . . ?
C2A C3A H3A 114.7 . . ?
C2A C3A C4A 130.6(9) . . ?
C4A C3A H3A 114.7 . . ?
C3A C4A H4AA 109.1 . . ?
C3A C4A H4AB 109.1 . . ?
C3A C4A C5A 112.4(8) . . ?
H4AA C4A H4AB 107.9 . . ?
C5A C4A H4AA 109.1 . . ?
C5A C4A H4AB 109.1 . . ?
C4A C5A H5AA 107.3 . . ?
C4A C5A H5AB 107.3 . . ?
H5AA C5A H5AB 106.9 . . ?
C6A C5A C4A 120.2(8) . . ?
C6A C5A H5AA 107.3 . . ?
C6A C5A H5AB 107.3 . . ?
C5A C6A C12A 111.7(8) . . ?
C7A C6A C5A 112.2(8) . . ?
C7A C6A C12A 112.5(8) . . ?
O2A C6A C5A 105.8(7) . . ?
O2A C6A C7A 107.8(7) . . ?
O2A C6A C12A 106.4(7) . . ?
C6A C7A H7A 113.1 . . ?
C6A C7A C8A 117.9(7) . . ?
C6A C7A C9A 128.8(8) . . ?
C8A C7A H7A 113.1 . . ?
C8A C7A C9A 59.3(5) . . ?
C9A C7A H7A 113.1 . . ?
C7A C8A H8AA 117.5 . . ?
C7A C8A H8AB 117.5 . . ?
C7A C8A C9A 62.2(6) . . ?
H8AA C8A H8AB 114.6 . . ?
C9A C8A H8AA 117.5 . . ?
C9A C8A H8AB 117.5 . . ?
C7A C9A H9A 113.0 . . ?
C8A C9A C7A 58.4(5) . . ?
C8A C9A H9A 113.0 . . ?
C10A C9A C7A 125.1(8) . . ?
C10A C9A C8A 123.7(8) . . ?
C10A C9A H9A 113.0 . . ?
C9A C10A C11A 112.5(8) . . ?
C9A C10A C14A 107.8(8) . . ?
C9A C10A C15A 112.8(8) . . ?
C14A C10A C11A 104.7(8) . . ?
C14A C10A C15A 107.6(8) . . ?
C15A C10A C11A 110.9(8) . . ?
C1A C11A C10A 116.4(8) . . ?
C1A C11A H11C 108.2 . . ?
C1A C11A H11D 108.2 . . ?
C10A C11A H11C 108.2 . . ?
C10A C11A H11D 108.2 . . ?
H11C C11A H11D 107.3 . . ?
C6A C12A H12D 109.5 . . ?
C6A C12A H12E 109.5 . . ?
C6A C12A H12F 109.5 . . ?
H12D C12A H12E 109.5 . . ?
H12D C12A H12F 109.5 . . ?
H12E C12A H12F 109.5 . . ?
C2A C13A H13D 109.5 . . ?
C2A C13A H13E 109.5 . . ?
C2A C13A H13F 109.5 . . ?
H13D C13A H13E 109.5 . . ?
H13D C13A H13F 109.5 . . ?
H13E C13A H13F 109.5 . . ?
C10A C14A H14D 109.5 . . ?
C10A C14A H14E 109.5 . . ?
C10A C14A H14F 109.5 . . ?
H14D C14A H14E 109.5 . . ?
H14D C14A H14F 109.5 . . ?
H14E C14A H14F 109.5 . . ?
C10A C15A H15D 109.5 . . ?
C10A C15A H15E 109.5 . . ?
C10A C15A H15F 109.5 . . ?
H15D C15A H15E 109.5 . . ?
H15D C15A H15F 109.5 . . ?
H15E C15A H15F 109.5 . . ?
C1A O1A H1AB 109.5 . . ?
C6A O2A H2A 109.5 . . ?

loop_
_geom_bond_atom_site_label_1
_geom_bond_atom_site_label_2
_geom_bond_distance
_geom_bond_site_symmetry_2
_geom_bond_publ_flag
C1 H1 1.0000 . ?
C1 C2 1.528(10) . ?
C1 C11 1.524(11) . ?
C1 O1 1.424(9) . ?
C2 C3 1.337(11) . ?
C2 C13 1.533(11) . ?
C3 H3 0.9500 . ?
C3 C4 1.488(10) . ?
C4 H4A 0.9900 . ?
C4 H4B 0.9900 . ?
C4 C5 1.573(11) . ?
C5 H5A 0.9900 . ?
C5 H5B 0.9900 . ?
C5 C6 1.544(12) . ?
C6 C7 1.500(11) . ?
C6 C12 1.519(10) . ?
C6 O2 1.437(9) . ?
C7 H7 1.0000 . ?
C7 C8 1.474(12) . ?
C7 C9 1.513(10) . ?
C8 H8A 0.9900 . ?
C8 H8B 0.9900 . ?
C8 C9 1.488(11) . ?
C9 H9 1.0000 . ?
C9 C10 1.550(11) . ?
C10 C11 1.571(11) . ?
C10 C14 1.535(12) . ?
C10 C15 1.469(13) . ?
C11 H11A 0.9900 . ?
C11 H11B 0.9900 . ?
C12 H12A 0.9800 . ?
C12 H12B 0.9800 . ?
C12 H12C 0.9800 . ?
C13 H13A 0.9800 . ?
C13 H13B 0.9800 . ?
C13 H13C 0.9800 . ?
C14 H14A 0.9800 . ?
C14 H14B 0.9800 . ?
C14 H14C 0.9800 . ?
C15 H15A 0.9800 . ?
C15 H15B 0.9800 . ?
C15 H15C 0.9800 . ?
O1 H1A 0.8400 . ?
O2 H2 0.8400 . ?
C1A H1AA 1.0000 . ?
C1A C2A 1.459(14) . ?
C1A C11A 1.524(14) . ?
C1A O1A 1.457(10) . ?
C2A C3A 1.368(13) . ?
C2A C13A 1.542(14) . ?
C3A H3A 0.9500 . ?
C3A C4A 1.487(13) . ?
C4A H4AA 0.9900 . ?
C4A H4AB 0.9900 . ?
C4A C5A 1.518(12) . ?
C5A H5AA 0.9900 . ?
C5A H5AB 0.9900 . ?
C5A C6A 1.513(13) . ?
C6A C7A 1.498(13) . ?
C6A C12A 1.520(13) . ?
C6A O2A 1.461(11) . ?
C7A H7A 1.0000 . ?
C7A C8A 1.523(12) . ?
C7A C9A 1.581(12) . ?
C8A H8AA 0.9900 . ?
C8A H8AB 0.9900 . ?
C8A C9A 1.537(11) . ?
C9A H9A 1.0000 . ?
C9A C10A 1.511(13) . ?
C10A C11A 1.550(13) . ?
C10A C14A 1.515(14) . ?
C10A C15A 1.546(14) . ?
C11A H11C 0.9900 . ?
C11A H11D 0.9900 . ?
C12A H12D 0.9800 . ?
C12A H12E 0.9800 . ?
C12A H12F 0.9800 . ?
C13A H13D 0.9800 . ?
C13A H13E 0.9800 . ?
C13A H13F 0.9800 . ?
C14A H14D 0.9800 . ?
C14A H14E 0.9800 . ?
C14A H14F 0.9800 . ?
C15A H15D 0.9800 . ?
C15A H15E 0.9800 . ?
C15A H15F 0.9800 . ?
O1A H1AB 0.8400 . ?
O2A H2A 0.8400 . ?

loop_
_geom_torsion_atom_site_label_1
_geom_torsion_atom_site_label_2
_geom_torsion_atom_site_label_3
_geom_torsion_atom_site_label_4
_geom_torsion
_geom_torsion_site_symmetry_1
_geom_torsion_site_symmetry_2
_geom_torsion_site_symmetry_3
_geom_torsion_site_symmetry_4
_geom_torsion_publ_flag
C1 C2 C3 C4 173.3(8) . . . . ?
C2 C1 C11 C10 67.2(10) . . . . ?
C2 C3 C4 C5 -113.5(9) . . . . ?
C3 C4 C5 C6 57.8(10) . . . . ?
C4 C5 C6 C7 -76.1(9) . . . . ?
C4 C5 C6 C12 54.1(9) . . . . ?
C4 C5 C6 O2 167.3(6) . . . . ?
C5 C6 C7 C8 -170.8(6) . . . . ?
C5 C6 C7 C9 116.6(8) . . . . ?
C6 C7 C8 C9 -115.6(8) . . . . ?
C6 C7 C9 C8 108.1(9) . . . . ?
C6 C7 C9 C10 -145.1(8) . . . . ?
C7 C8 C9 C10 -116.9(8) . . . . ?
C7 C9 C10 C11 111.3(9) . . . . ?
C7 C9 C10 C14 -132.1(8) . . . . ?
C7 C9 C10 C15 -12.2(11) . . . . ?
C8 C7 C9 C10 106.8(9) . . . . ?
C8 C9 C10 C11 -176.9(7) . . . . ?
C8 C9 C10 C14 -60.3(9) . . . . ?
C8 C9 C10 C15 59.6(10) . . . . ?
C9 C10 C11 C1 -72.2(10) . . . . ?
C11 C1 C2 C3 -106.0(9) . . . . ?
C11 C1 C2 C13 75.1(8) . . . . ?
C12 C6 C7 C8 60.5(9) . . . . ?
C12 C6 C7 C9 -12.2(11) . . . . ?
C13 C2 C3 C4 -7.8(13) . . . . ?
C14 C10 C11 C1 172.3(7) . . . . ?
C15 C10 C11 C1 52.7(10) . . . . ?
O1 C1 C2 C3 136.1(8) . . . . ?
O1 C1 C2 C13 -42.9(9) . . . . ?
O1 C1 C11 C10 -170.9(7) . . . . ?
O2 C6 C7 C8 -55.7(9) . . . . ?
O2 C6 C7 C9 -128.4(8) . . . . ?
C1A C2A C3A C4A 167.3(9) . . . . ?
C2A C1A C11A C10A 70.7(11) . . . . ?
C2A C3A C4A C5A -111.0(11) . . . . ?
C3A C4A C5A C6A 63.3(12) . . . . ?
C4A C5A C6A C7A -73.6(11) . . . . ?
C4A C5A C6A C12A 53.7(11) . . . . ?
C4A C5A C6A O2A 169.1(8) . . . . ?
C5A C6A C7A C8A 179.9(7) . . . . ?
C5A C6A C7A C9A 108.3(10) . . . . ?
C6A C7A C8A C9A -120.7(9) . . . . ?
C6A C7A C9A C8A 102.7(10) . . . . ?
C6A C7A C9A C10A -145.9(9) . . . . ?
C7A C8A C9A C10A -113.7(10) . . . . ?
C7A C9A C10A C11A 112.3(9) . . . . ?
C7A C9A C10A C14A -132.8(9) . . . . ?
C7A C9A C10A C15A -14.2(12) . . . . ?
C8A C7A C9A C10A 111.4(10) . . . . ?
C8A C9A C10A C11A -175.2(8) . . . . ?
C8A C9A C10A C14A -60.2(11) . . . . ?
C8A C9A C10A C15A 58.4(12) . . . . ?
C9A C10A C11A C1A -69.4(11) . . . . ?
C11A C1A C2A C3A -116.4(10) . . . . ?
C11A C1A C2A C13A 65.5(11) . . . . ?
C12A C6A C7A C8A 53.0(10) . . . . ?
C12A C6A C7A C9A -18.6(12) . . . . ?
C13A C2A C3A C4A -14.6(15) . . . . ?
C14A C10A C11A C1A 173.8(8) . . . . ?
C15A C10A C11A C1A 58.0(11) . . . . ?
O1A C1A C2A C3A 128.9(9) . . . . ?
O1A C1A C2A C13A -49.2(11) . . . . ?
O1A C1A C11A C10A -169.4(8) . . . . ?
O2A C6A C7A C8A -64.0(10) . . . . ?
O2A C6A C7A C9A -135.6(8) . . . . ?

loop_
_smtbx_masks_void_nr
_smtbx_masks_void_average_x
_smtbx_masks_void_average_y
_smtbx_masks_void_average_z
_smtbx_masks_void_volume
_smtbx_masks_void_count_electrons
_smtbx_masks_void_content
1 0.000 0.000 -0.022 208.5 43.1 '0.9 C7H8'
2 0.000 0.500 -0.390 371.4 79.8 '1.667 C6H14'
3 0.500 1.000 -0.805 371.4 79.8 '1.667 C6H14'
4 0.500 0.500 -0.182 371.4 79.8 '1.667 C6H14'
